data_4329304
loop_
_publ_author_name
'Dmitrii S. Bolotin'
'Nadezhda A. Bokach'
'Matti Haukka'
'Vadim Yu. Kukushkin'

_publ_section_title
;
 Amidoximes Provide Facile Platinum(II)-Mediated Oxime-Nitrile Coupling
;
_journal_name_full 'Inorganic Chemistry'
_journal_page_first 5950
_journal_page_last 5964
_journal_paper_doi 10.1021/ic3006019
_journal_volume 51
_journal_year 2012
_chemical_formula_moiety 'C20 H26 Cl2 N6 O2 Pt'
_chemical_formula_sum 'C20 H26 Cl2 N6 O2 Pt'
_chemical_formula_weight 648.46
_chemical_name_systematic
; 
 ? 
;
_space_group_IT_number 2
_symmetry_cell_setting triclinic
_symmetry_space_group_name_Hall '-P 1'
_symmetry_space_group_name_H-M 'P -1'
_atom_sites_solution_hydrogens geom
_atom_sites_solution_primary direct
_atom_sites_solution_secondary difmap
_audit_creation_method SHELXL-97
_cell_angle_alpha 116.3270(10)
_cell_angle_beta 97.233(2)
_cell_angle_gamma 94.013(2)
_cell_formula_units_Z 2
_cell_length_a 9.6553(6)
_cell_length_b 11.4717(3)
_cell_length_c 12.2300(4)
_cell_measurement_reflns_used 9915
_cell_measurement_temperature 100(2)
_cell_measurement_theta_max 28.21
_cell_measurement_theta_min 2.60
_cell_volume 1192.34(9)
_computing_cell_refinement 'SAINT (Bruker AXS, 2009)'
_computing_data_collection 'APEX2 (Bruker AXS, 2010)'
_computing_data_reduction 'SAINT (Bruker AXS, 2009)'
_computing_molecular_graphics 'Diamond v.3.2g (Brandenburg, 2011)'
_computing_publication_material 'SHELXL-97 (Sheldrick, 2008)'
_computing_structure_refinement 'SHELXL-97 (Sheldrick, 2008)'
_computing_structure_solution 'SHELXS-97 (Sheldrick, 2008)'
_diffrn_ambient_temperature 100(2)
_diffrn_detector_area_resol_mean 16
_diffrn_measured_fraction_theta_full 0.985
_diffrn_measured_fraction_theta_max 0.985
_diffrn_measurement_device '62mm x 62mm CCD camera on \k-goniostat'
_diffrn_measurement_device_type 'Bruker KAPPA APEX II DUO CCD'
_diffrn_measurement_method '\f scans and \w scans with \k offset'
_diffrn_radiation_monochromator 'curved graphite crystal'
_diffrn_radiation_source 'fine-focus sealed tube'
_diffrn_radiation_type MoK\a
_diffrn_radiation_wavelength 0.71073
_diffrn_reflns_av_R_equivalents 0.0259
_diffrn_reflns_av_sigmaI/netI 0.0325
_diffrn_reflns_limit_h_max 12
_diffrn_reflns_limit_h_min -12
_diffrn_reflns_limit_k_max 14
_diffrn_reflns_limit_k_min -15
_diffrn_reflns_limit_l_max 15
_diffrn_reflns_limit_l_min -16
_diffrn_reflns_number 17805
_diffrn_reflns_theta_full 28.27
_diffrn_reflns_theta_max 28.27
_diffrn_reflns_theta_min 1.89
_exptl_absorpt_coefficient_mu 6.137
_exptl_absorpt_correction_T_max 0.5439
_exptl_absorpt_correction_T_min 0.3575
_exptl_absorpt_correction_type multi-scan
_exptl_absorpt_process_details 'SADABS (Sheldrick, 2008)'
_exptl_crystal_colour yellow
_exptl_crystal_density_diffrn 1.806
_exptl_crystal_description block
_exptl_crystal_F_000 632
_exptl_crystal_size_max 0.21
_exptl_crystal_size_mid 0.18
_exptl_crystal_size_min 0.11
_refine_diff_density_max 2.146
_refine_diff_density_min -1.603
_refine_diff_density_rms 0.139
_refine_ls_extinction_method none
_refine_ls_goodness_of_fit_ref 1.090
_refine_ls_hydrogen_treatment constr
_refine_ls_matrix_type full
_refine_ls_number_parameters 282
_refine_ls_number_reflns 5820
_refine_ls_number_restraints 0
_refine_ls_restrained_S_all 1.090
_refine_ls_R_factor_all 0.0332
_refine_ls_R_factor_gt 0.0257
_refine_ls_shift/su_max 0.001
_refine_ls_shift/su_mean 0.000
_refine_ls_structure_factor_coef Fsqd
_refine_ls_weighting_details 'calc w=1/[\s^2^(Fo^2^)+(0.0243P)^2^+1.3881P] where P=(Fo^2^+2Fc^2^)/3'
_refine_ls_weighting_scheme calc
_refine_ls_wR_factor_gt 0.0538
_refine_ls_wR_factor_ref 0.0560
_reflns_number_gt 5159
_reflns_number_total 5820
_reflns_threshold_expression >2sigma(I)
_cod_data_source_file ic3006019_si_002_11.cif
_cod_data_source_block 10b
_cod_database_code 4329304

loop_
_symmetry_equiv_pos_as_xyz
'x, y, z'
'-x, -y, -z'

loop_
_atom_site_label
_atom_site_type_symbol
_atom_site_fract_x
_atom_site_fract_y
_atom_site_fract_z
_atom_site_U_iso_or_equiv
_atom_site_adp_type
_atom_site_occupancy
_atom_site_symmetry_multiplicity
_atom_site_calc_flag
_atom_site_refinement_flags
Pt1 Pt 0.975021(13) 0.340068(13) 0.472920(12) 0.01875(5) Uani 1 1 d .
Cl1 Cl 1.18706(9) 0.28647(8) 0.41145(8) 0.02326(17) Uani 1 1 d .
Cl2 Cl 0.87996(9) 0.29124(9) 0.27183(8) 0.02706(19) Uani 1 1 d .
O1 O 0.5692(2) 0.3832(2) 0.5746(2) 0.0247(5) Uani 1 1 d .
O2 O 1.1502(3) 0.3564(2) 0.8163(2) 0.0284(6) Uani 1 1 d .
N1 N 0.7950(3) 0.3957(3) 0.5390(3) 0.0206(6) Uani 1 1 d .
H1N H 0.8091 0.4743 0.5962 0.031 Uiso 1 1 d R
N2 N 0.6215(3) 0.5044(3) 0.6893(3) 0.0231(6) Uani 1 1 d .
N3 N 0.3792(3) 0.5230(3) 0.6682(3) 0.0250(7) Uani 1 1 d .
H3N H 0.3553 0.4506 0.5992 0.038 Uiso 1 1 d R
H3M H 0.3160 0.5736 0.6982 0.038 Uiso 1 1 d R
N4 N 1.0568(3) 0.3840(3) 0.6486(3) 0.0193(6) Uani 1 1 d .
H4N H 1.0609 0.4636 0.7024 0.029 Uiso 1 1 d R
N5 N 1.1354(3) 0.4938(3) 0.8858(3) 0.0279(7) Uani 1 1 d .
N6 N 1.2285(4) 0.4502(3) 1.0479(3) 0.0341(8) Uani 1 1 d .
H6N H 1.2547 0.4811 1.1327 0.051 Uiso 1 1 d R
H6M H 1.2356 0.3595 0.9932 0.051 Uiso 1 1 d R
C1 C 0.6734(4) 0.3335(3) 0.5112(3) 0.0233(7) Uani 1 1 d .
C2 C 0.6271(5) 0.2002(4) 0.4039(4) 0.0392(10) Uani 1 1 d .
H2A H 0.6034 0.2113 0.3282 0.047 Uiso 1 1 calc R
H2B H 0.7084 0.1505 0.3936 0.047 Uiso 1 1 calc R
C3 C 0.5078(5) 0.1203(5) 0.4105(5) 0.0610(16) Uani 1 1 d .
H3C H 0.4909 0.0341 0.3374 0.091 Uiso 1 1 calc R
H3D H 0.4237 0.1640 0.4131 0.091 Uiso 1 1 calc R
H3E H 0.5284 0.1090 0.4855 0.091 Uiso 1 1 calc R
C4 C 0.5135(3) 0.5642(3) 0.7243(3) 0.0189(7) Uani 1 1 d .
C5 C 0.5474(4) 0.6895(3) 0.8420(3) 0.0207(7) Uani 1 1 d .
C6 C 0.6724(4) 0.7723(3) 0.8687(3) 0.0272(8) Uani 1 1 d .
H6 H 0.7359 0.7504 0.8115 0.033 Uiso 1 1 calc R
C7 C 0.7038(4) 0.8878(4) 0.9800(4) 0.0331(9) Uani 1 1 d .
H7 H 0.7892 0.9448 0.9989 0.040 Uiso 1 1 calc R
C8 C 0.6111(5) 0.9197(4) 1.0629(4) 0.0345(9) Uani 1 1 d .
H8 H 0.6332 0.9986 1.1387 0.041 Uiso 1 1 calc R
C9 C 0.4867(4) 0.8382(4) 1.0368(4) 0.0342(9) Uani 1 1 d .
H9 H 0.4235 0.8607 1.0944 0.041 Uiso 1 1 calc R
C10 C 0.4542(4) 0.7230(4) 0.9260(3) 0.0270(8) Uani 1 1 d .
H10 H 0.3683 0.6668 0.9074 0.032 Uiso 1 1 calc R
C11 C 1.1042(4) 0.3125(4) 0.6946(3) 0.0242(7) Uani 1 1 d .
C12 C 1.1174(5) 0.1706(4) 0.6229(4) 0.0410(11) Uani 1 1 d .
H12A H 1.0861 0.1419 0.5335 0.049 Uiso 1 1 calc R
H12B H 1.0554 0.1179 0.6481 0.049 Uiso 1 1 calc R
C13 C 1.2686(9) 0.1466(7) 0.6449(6) 0.114(4) Uani 1 1 d .
H13A H 1.3280 0.1899 0.6105 0.170 Uiso 1 1 calc R
H13B H 1.2728 0.0520 0.6044 0.170 Uiso 1 1 calc R
H13C H 1.3025 0.1825 0.7342 0.170 Uiso 1 1 calc R
C14 C 1.1781(4) 0.5286(4) 1.0024(3) 0.0253(8) Uani 1 1 d .
C15 C 1.1703(4) 0.6682(4) 1.0877(3) 0.0282(8) Uani 1 1 d .
C16 C 1.2332(6) 0.7236(5) 1.2115(4) 0.0493(12) Uani 1 1 d .
H16 H 1.2807 0.6724 1.2433 0.059 Uiso 1 1 calc R
C17 C 1.2259(7) 0.8549(5) 1.2885(5) 0.0624(16) Uani 1 1 d .
H17 H 1.2690 0.8932 1.3733 0.075 Uiso 1 1 calc R
C18 C 1.1574(6) 0.9300(4) 1.2441(5) 0.0509(13) Uani 1 1 d .
H18 H 1.1526 1.0194 1.2980 0.061 Uiso 1 1 calc R
C19 C 1.0956(5) 0.8756(4) 1.1212(4) 0.0390(10) Uani 1 1 d .
H19 H 1.0490 0.9277 1.0900 0.047 Uiso 1 1 calc R
C20 C 1.1012(4) 0.7451(4) 1.0432(4) 0.0324(9) Uani 1 1 d .
H20 H 1.0575 0.7076 0.9587 0.039 Uiso 1 1 calc R

loop_
_atom_site_aniso_label
_atom_site_aniso_U_11
_atom_site_aniso_U_22
_atom_site_aniso_U_33
_atom_site_aniso_U_23
_atom_site_aniso_U_13
_atom_site_aniso_U_12
Pt1 0.02105(7) 0.02037(7) 0.01259(7) 0.00446(5) 0.00432(5) 0.00818(5)
Cl1 0.0237(4) 0.0248(4) 0.0190(4) 0.0059(3) 0.0085(3) 0.0093(3)
Cl2 0.0327(5) 0.0312(4) 0.0150(4) 0.0070(3) 0.0040(3) 0.0148(4)
O1 0.0228(12) 0.0193(12) 0.0213(13) -0.0006(10) 0.0058(10) 0.0025(10)
O2 0.0412(15) 0.0243(13) 0.0170(12) 0.0065(10) 0.0041(11) 0.0093(11)
N1 0.0244(15) 0.0198(14) 0.0145(13) 0.0040(11) 0.0043(11) 0.0096(12)
N2 0.0237(14) 0.0186(14) 0.0159(14) -0.0021(11) 0.0034(11) 0.0037(11)
N3 0.0205(14) 0.0272(15) 0.0201(15) 0.0035(13) 0.0041(12) 0.0086(12)
N4 0.0196(13) 0.0189(14) 0.0165(14) 0.0050(11) 0.0042(11) 0.0038(11)
N5 0.0400(18) 0.0208(15) 0.0183(15) 0.0047(12) 0.0046(13) 0.0067(13)
N6 0.045(2) 0.0339(18) 0.0201(16) 0.0103(14) 0.0001(14) 0.0126(15)
C1 0.0241(17) 0.0207(17) 0.0221(18) 0.0060(14) 0.0057(14) 0.0081(14)
C2 0.047(2) 0.0208(19) 0.034(2) -0.0027(17) 0.0133(19) 0.0027(17)
C3 0.037(3) 0.036(3) 0.073(4) -0.007(2) 0.005(2) 0.004(2)
C4 0.0224(16) 0.0195(16) 0.0168(16) 0.0093(14) 0.0054(13) 0.0048(13)
C5 0.0232(16) 0.0216(16) 0.0169(16) 0.0077(14) 0.0041(13) 0.0071(13)
C6 0.034(2) 0.0240(18) 0.0210(18) 0.0065(15) 0.0107(15) 0.0039(15)
C7 0.039(2) 0.0251(19) 0.027(2) 0.0056(16) 0.0064(17) -0.0024(17)
C8 0.049(2) 0.0268(19) 0.0193(19) 0.0014(16) 0.0089(17) 0.0089(18)
C9 0.037(2) 0.038(2) 0.0214(19) 0.0049(17) 0.0126(16) 0.0103(18)
C10 0.0252(18) 0.0299(19) 0.0217(18) 0.0073(16) 0.0055(15) 0.0053(15)
C11 0.0260(18) 0.0278(18) 0.0181(17) 0.0090(15) 0.0057(14) 0.0071(15)
C12 0.068(3) 0.025(2) 0.027(2) 0.0091(17) 0.010(2) 0.011(2)
C13 0.163(8) 0.093(5) 0.055(4) 0.002(4) -0.006(4) 0.100(5)
C14 0.0237(17) 0.0300(19) 0.0209(18) 0.0097(15) 0.0064(14) 0.0046(15)
C15 0.033(2) 0.0272(19) 0.0204(18) 0.0070(15) 0.0069(15) 0.0006(16)
C16 0.074(3) 0.039(2) 0.024(2) 0.0075(19) 0.003(2) 0.002(2)
C17 0.097(4) 0.043(3) 0.025(2) 0.001(2) -0.001(3) -0.001(3)
C18 0.071(3) 0.028(2) 0.042(3) 0.003(2) 0.019(2) 0.004(2)
C19 0.045(2) 0.031(2) 0.045(3) 0.019(2) 0.020(2) 0.0074(19)
C20 0.038(2) 0.031(2) 0.028(2) 0.0111(17) 0.0132(17) 0.0085(17)

loop_
_atom_type_symbol
_atom_type_description
_atom_type_scat_dispersion_real
_atom_type_scat_dispersion_imag
_atom_type_scat_source
C C 0.0033 0.0016 'International Tables Vol C Tables 4.2.6.8 and 6.1.1.4'
H H 0.0000 0.0000 'International Tables Vol C Tables 4.2.6.8 and 6.1.1.4'
N N 0.0061 0.0033 'International Tables Vol C Tables 4.2.6.8 and 6.1.1.4'
O O 0.0106 0.0060 'International Tables Vol C Tables 4.2.6.8 and 6.1.1.4'
Cl Cl 0.1484 0.1585 'International Tables Vol C Tables 4.2.6.8 and 6.1.1.4'
Pt Pt -1.7033 8.3905 'International Tables Vol C Tables 4.2.6.8 and 6.1.1.4'

loop_
_geom_angle_atom_site_label_1
_geom_angle_atom_site_label_2
_geom_angle_atom_site_label_3
_geom_angle
_geom_angle_publ_flag
N4 Pt1 N1 85.59(11) yes
N4 Pt1 Cl1 90.90(8) ?
N1 Pt1 Cl1 176.09(8) ?
N4 Pt1 Cl2 179.46(8) ?
N1 Pt1 Cl2 93.97(8) ?
Cl1 Pt1 Cl2 89.52(3) yes
C1 O1 N2 112.1(2) yes
C11 O2 N5 111.1(3) yes
C1 N1 Pt1 131.1(2) yes
C1 N1 H1N 117.6 ?
Pt1 N1 H1N 111.3 ?
C4 N2 O1 107.4(3) yes
C4 N3 H3N 121.2 ?
C4 N3 H3M 118.7 ?
H3N N3 H3M 119.9 ?
C11 N4 Pt1 130.8(2) yes
C11 N4 H4N 112.8 ?
Pt1 N4 H4N 116.4 ?
C14 N5 O2 107.8(3) yes
C14 N6 H6N 120.5 ?
C14 N6 H6M 120.6 ?
H6N N6 H6M 118.8 ?
N1 C1 O1 122.5(3) ?
N1 C1 C2 124.3(3) ?
O1 C1 C2 113.2(3) ?
C3 C2 C1 117.2(4) ?
C3 C2 H2A 108.0 ?
C1 C2 H2A 108.0 ?
C3 C2 H2B 108.0 ?
C1 C2 H2B 108.0 ?
H2A C2 H2B 107.2 ?
C2 C3 H3C 109.5 ?
C2 C3 H3D 109.5 ?
H3C C3 H3D 109.5 ?
C2 C3 H3E 109.5 ?
H3C C3 H3E 109.5 ?
H3D C3 H3E 109.5 ?
N2 C4 N3 126.8(3) ?
N2 C4 C5 114.7(3) ?
N3 C4 C5 118.4(3) ?
C6 C5 C10 119.9(3) ?
C6 C5 C4 120.1(3) ?
C10 C5 C4 120.0(3) ?
C5 C6 C7 119.5(4) ?
C5 C6 H6 120.2 ?
C7 C6 H6 120.2 ?
C8 C7 C6 120.1(4) ?
C8 C7 H7 119.9 ?
C6 C7 H7 119.9 ?
C9 C8 C7 120.7(4) ?
C9 C8 H8 119.7 ?
C7 C8 H8 119.7 ?
C8 C9 C10 119.6(4) ?
C8 C9 H9 120.2 ?
C10 C9 H9 120.2 ?
C9 C10 C5 120.2(4) ?
C9 C10 H10 119.9 ?
C5 C10 H10 119.9 ?
N4 C11 O2 123.5(3) ?
N4 C11 C12 125.3(3) ?
O2 C11 C12 111.2(3) ?
C11 C12 C13 111.0(4) ?
C11 C12 H12A 109.4 ?
C13 C12 H12A 109.4 ?
C11 C12 H12B 109.4 ?
C13 C12 H12B 109.4 ?
H12A C12 H12B 108.0 ?
C12 C13 H13A 109.5 ?
C12 C13 H13B 109.5 ?
H13A C13 H13B 109.5 ?
C12 C13 H13C 109.5 ?
H13A C13 H13C 109.5 ?
H13B C13 H13C 109.5 ?
N5 C14 N6 125.2(3) ?
N5 C14 C15 114.9(3) ?
N6 C14 C15 119.9(3) ?
C16 C15 C20 119.3(4) ?
C16 C15 C14 120.7(4) ?
C20 C15 C14 120.0(3) ?
C15 C16 C17 119.3(5) ?
C15 C16 H16 120.3 ?
C17 C16 H16 120.3 ?
C18 C17 C16 121.0(5) ?
C18 C17 H17 119.5 ?
C16 C17 H17 119.5 ?
C17 C18 C19 119.8(4) ?
C17 C18 H18 120.1 ?
C19 C18 H18 120.1 ?
C18 C19 C20 120.0(4) ?
C18 C19 H19 120.0 ?
C20 C19 H19 120.0 ?
C19 C20 C15 120.5(4) ?
C19 C20 H20 119.8 ?
C15 C20 H20 119.8 ?

loop_
_geom_bond_atom_site_label_1
_geom_bond_atom_site_label_2
_geom_bond_distance
_geom_bond_publ_flag
Pt1 N4 2.013(3) yes
Pt1 N1 2.033(3) yes
Pt1 Cl1 2.2996(8) yes
Pt1 Cl2 2.3113(8) yes
O1 C1 1.350(4) yes
O1 N2 1.467(3) yes
O2 C11 1.343(4) yes
O2 N5 1.450(4) yes
N1 C1 1.254(5) yes
N1 H1N 0.8487 ?
N2 C4 1.301(4) yes
N3 C4 1.334(4) yes
N3 H3N 0.8703 ?
N3 H3M 0.8720 ?
N4 C11 1.263(4) yes
N4 H4N 0.8504 ?
N5 C14 1.299(5) yes
N6 C14 1.339(5) ?
N6 H6N 0.9277 ?
N6 H6M 0.9684 ?
C1 C2 1.496(5) ?
C2 C3 1.454(7) ?
C2 H2A 0.9900 ?
C2 H2B 0.9900 ?
C3 H3C 0.9800 ?
C3 H3D 0.9800 ?
C3 H3E 0.9800 ?
C4 C5 1.491(5) ?
C5 C6 1.390(5) ?
C5 C10 1.394(5) ?
C6 C7 1.393(5) ?
C6 H6 0.9500 ?
C7 C8 1.382(6) ?
C7 H7 0.9500 ?
C8 C9 1.379(6) ?
C8 H8 0.9500 ?
C9 C10 1.388(5) ?
C9 H9 0.9500 ?
C10 H10 0.9500 ?
C11 C12 1.492(5) ?
C12 C13 1.517(8) ?
C12 H12A 0.9900 ?
C12 H12B 0.9900 ?
C13 H13A 0.9800 ?
C13 H13B 0.9800 ?
C13 H13C 0.9800 ?
C14 C15 1.488(5) ?
C15 C16 1.387(6) ?
C15 C20 1.391(6) ?
C16 C17 1.391(7) ?
C16 H16 0.9500 ?
C17 C18 1.371(8) ?
C17 H17 0.9500 ?
C18 C19 1.376(7) ?
C18 H18 0.9500 ?
C19 C20 1.383(5) ?
C19 H19 0.9500 ?
C20 H20 0.9500 ?

loop_
_geom_hbond_atom_site_label_D
_geom_hbond_atom_site_label_H
_geom_hbond_atom_site_label_A
_geom_hbond_distance_DH
_geom_hbond_distance_HA
_geom_hbond_distance_DA
_geom_hbond_angle_DHA
_geom_hbond_site_symmetry_A
_geom_hbond_publ_flag
N1 H1N Cl1 0.85 2.78 3.408(3) 131.6 2_766 yes
N3 H3N Cl1 0.87 2.50 3.307(3) 154.3 1_455 yes
N3 H3M Cl2 0.87 2.49 3.341(3) 165.3 2_666 yes
N4 H4N N5 0.85 2.13 2.579(4) 112.5 . yes
N4 H4N Cl2 0.85 2.70 3.393(3) 140.0 2_766 yes
N6 H6N N2 0.93 2.28 3.152(4) 156.8 2_767 yes
